data_7113366
loop_
_publ_author_name
'Marco Taddei'
'Ferdinando Costantino'
'Riccardo Vivani'
'Stefano Sabatini'
'Sang-Ho Lim'
'Seth M. Cohen'

_publ_section_title
;
 The use of a rigid tritopic phosphonic ligand for the synthesis of a
 robust honeycomb-like layered zirconium phosphonate framework
;
_journal_name_full Chem.Commun.
_journal_page_first 5737
_journal_paper_doi 10.1039/C4CC01253D
_journal_volume 50
_journal_year 2014
_chemical_formula_moiety Zr3{C6H3[(HO3P)C6H4]3}4
_chemical_formula_sum 'C32 H24 O12 P4 Zr'
_chemical_formula_weight 815.46
_space_group_IT_number 163
_symmetry_cell_setting trigonal
_symmetry_space_group_name_Hall '-P 3 2c'
_symmetry_space_group_name_H-M 'P -3 1 c'
_cell_angle_alpha 90.0
_cell_angle_beta 90.0
_cell_angle_gamma 120.0
_cell_formula_units_Z 6
_cell_length_a 16.3472(8)
_cell_length_b 16.3472(8)
_cell_length_c 28.0214(16)
_cell_measurement_temperature 373
_cell_volume 6485.0(6)
_computing_structure_refinement GSAS
_diffrn_ambient_temperature 373
_diffrn_radiation_polarisn_ratio 0.45
_diffrn_radiation_probe x-ray
_exptl_absorpt_correction_T_max 1.00000
_exptl_absorpt_correction_T_min 1.00000
_exptl_absorpt_process_details
;   GSAS Absorption/surface roughness correction: function number 0
 No correction is applied.
;
_pd_calc_method 'Rietveld Refinement'
_pd_phase_name ZBTBPa
_pd_proc_info_datetime 2013-09-12T14:44:26
_pd_proc_ls_background_function
;   GSAS Background function number 1 with 18 terms.
 Shifted Chebyshev function of 1st kind
      1:    154.203     2:   -155.016     3:    61.0126     4:   -12.1725    
      5:    1.12441     6:   -3.59536     7:    10.0366     8:   -12.5723    
      9:    4.54656    10:    9.08544    11:   -15.8814    12:    10.3172    
     13:   -1.55504    14:  -0.160388    15:   -4.99778    16:    9.34866    
     17:   -6.79795    18:    3.78151    
;
_pd_proc_ls_peak_cutoff 0.00200
_pd_proc_ls_pref_orient_corr
;   March-Dollase
 AXIS  1 Ratio=   0.82608  h= 1.000  k= 0.000  l= 1.000
 Prefered orientation correction range: Min=   0.86311, Max=   1.04873
;
_pd_proc_ls_profile_function
;
 CW Profile function number 3 with  19 terms
 Pseudovoigt profile coefficients as parameterized in
 P. Thompson, D.E. Cox & J.B. Hastings (1987). J. Appl. Cryst.,20,79-83.
 Asymmetry correction of L.W. Finger, D.E. Cox & A. P. Jephcoat (1994).
 J. Appl. Cryst.,27,892-900.
 Peak tails are ignored  where the intensity is below 0.0020 times the peak
;
_pd_proc_ls_prof_R_factor 0.0709
_pd_proc_ls_prof_wR_expected 0.0648
_pd_proc_ls_prof_wR_factor 0.0952
_refine_ls_goodness_of_fit_all 1.54
_refine_ls_matrix_type full
_refine_ls_number_parameters 99
_refine_ls_number_restraints 83
_refine_ls_R_Fsqd_factor 0.10936
_refine_ls_shift/su_max 0.12
_refine_ls_shift/su_mean 0.01
_cod_data_source_file c4cc01253d2.cif
_cod_data_source_block Zrbtbp-a
_cod_depositor_comments
;
The following automatic conversions were performed:

'_geom_bond_publ_flag' value 'N' changed to 'n' according to the
built-in table from CIF Core dictionary named 'cif_core.dic' version
2.4.1 from 2010-06-29 (102 times).

'_geom_angle_publ_flag' value 'N'
changed to 'n' according to the built-in table from CIF Core
dictionary named 'cif_core.dic' version 2.4.1 from 2010-06-29 (73
times).

Automatic conversion script
Id: cif_fix_values 2281 2013-09-26 08:29:07Z andrius 
;
_cod_original_cell_volume 6485.0(7)
_cod_database_code 7113366
_gsas_exptl_extinct_corr_t_min 1.00000
_gsas_exptl_extinct_corr_t_max 1.00000

loop_
_symmetry_equiv_pos_site_id
_symmetry_equiv_pos_as_xyz
1 +x,+y,+z
2 -y,x-y,+z
3 y-x,-x,+z
4 +y,+x,+z+1/2
5 -x,y-x,+z+1/2
6 x-y,-y,+z+1/2
7 -x,-y,-z
8 +y,y-x,-z
9 x-y,+x,-z
10 -y,-x,-z+1/2
11 +x,x-y,-z+1/2
12 y-x,+y,-z+1/2

loop_
_atom_site_type_symbol
_atom_site_label
_atom_site_fract_x
_atom_site_fract_y
_atom_site_fract_z
_atom_site_occupancy
_atom_site_thermal_displace_type
_atom_site_U_iso_or_equiv
_atom_site_symmetry_multiplicity
C C1 0.7756(9) 0.7679(10) 0.1676(5) 1.0 Uiso 0.025 12
C C2 0.7128(8) 0.6723(9) 0.1629(5) 1.0 Uiso 0.025 12
C C3 0.7438(7) 0.6081(8) 0.16814(33) 1.0 Uiso 0.025 12
C C4 0.8372(9) 0.6398(10) 0.1801(5) 1.0 Uiso 0.025 12
C C5 0.8995(9) 0.7358(10) 0.1853(5) 1.0 Uiso 0.025 12
C C6 0.8681(6) 0.7994(8) 0.1788(4) 1.0 Uiso 0.025 12
P P1 0.6608(4) 0.4825(5) 0.16252(22) 1.0 Uiso 0.025 12
O O1 0.68535(35) 0.4427(5) 0.11823(34) 1.0 Uiso 0.025 12
O O2 0.5626(10) 0.4675(13) 0.1570(4) 1.0 Uiso 0.025 12
C C7 0.9345(4) 0.9018(8) 0.1838(6) 1.0 Uiso 0.025 12
C C8 0.9006(12) 0.9640(11) 0.1832(20) 1.0 Uiso 0.025 12
O O3 0.66647(30) 0.4339(5) 0.20732(18) 1.0 Uiso 0.025 12
Zr Zr1 0.66667 0.33333 0.25 1.0 Uiso 0.025 2
C C9 0.2199(12) -0.0160(13) 0.4487(6) 1.0 Uiso 0.025 12
C C10 0.3135(11) 0.0054(12) 0.4471(9) 1.0 Uiso 0.025 12
C C11 0.3838(9) 0.0956(9) 0.4588(4) 1.0 Uiso 0.025 12
C C12 0.3652(10) 0.1701(11) 0.4549(4) 1.0 Uiso 0.025 12
C C13 0.2716(10) 0.1499(14) 0.4468(5) 1.0 Uiso 0.025 12
C C14 0.1991(9) 0.0565(14) 0.4446(4) 1.0 Uiso 0.025 12
P P2 0.5034(6) 0.1190(6) 0.47212(28) 1.0 Uiso 0.025 12
O O4 0.5282(12) 0.0637(10) 0.4383(7) 1.0 Uiso 0.025 12
O O5 0.5066(11) 0.0883(11) 0.5230(5) 1.0 Uiso 0.025 12
C C15 0.0991(11) 0.0339(20) 0.4363(5) 1.0 Uiso 0.025 12
C C16 0.0700(30) 0.1057(30) 0.4488(18) 1.0 Uiso 0.025 12
O O6 0.5739(4) 0.2239(5) 0.46718(35) 1.0 Uiso 0.025 12
Zr Zr2 0.66667 0.33333 0.4256(4) 1.0 Uiso 0.025 4

loop_
_atom_type_symbol
_atom_type_number_in_cell
_atom_type_scat_dispersion_real
_atom_type_scat_dispersion_imag
_atom_type_scat_Cromer_Mann_a1
_atom_type_scat_Cromer_Mann_a2
_atom_type_scat_Cromer_Mann_a3
_atom_type_scat_Cromer_Mann_a4
_atom_type_scat_Cromer_Mann_b1
_atom_type_scat_Cromer_Mann_b2
_atom_type_scat_Cromer_Mann_b3
_atom_type_scat_Cromer_Mann_b4
_atom_type_scat_Cromer_Mann_c
_atom_type_scat_source
C 192.0 0.000 0.000 2.31000 20.8439 1.02000 10.2075 1.58860 0.56870 0.86500 51.6512 0.21560 International_Tables_Vol_C
P 24.0 0.000 0.000 6.43450 1.90670 4.17910 27.1570 1.78000 0.52600 1.49080 68.1645 1.11490 International_Tables_Vol_C
O 72.0 0.000 0.000 3.04850 13.2771 2.28680 5.70110 1.54630 0.32390 0.86700 32.9089 0.25080 International_Tables_Vol_C
Zr 6.0 0.000 0.000 17.8765 1.27618 10.9480 11.9160 5.41732 0.11762 3.65721 87.6627 2.06929 International_Tables_Vol_C

loop_
_diffrn_radiation_wavelength
_diffrn_radiation_wavelength_wt
_diffrn_radiation_type
_diffrn_radiation_wavelength_id
1.540600 1.000 K\a~1~ 1
1.544400 0.500 K\a~2~ 2

loop_
_geom_angle_atom_site_label_1
_geom_angle_atom_site_label_2
_geom_angle_atom_site_label_3
_geom_angle
_geom_angle_site_symmetry_1
_geom_angle_site_symmetry_3
_geom_angle_publ_flag
C2 C1 C6 120.2(6) 1_555 1_555 n
C1 C2 C3 120.1(5) 1_555 1_555 n
C2 C3 C4 119.7(5) 1_555 1_555 n
C2 C3 P1 119.9(4) 1_555 1_555 n
C4 C3 P1 120.3(6) 1_555 1_555 n
C3 C4 C5 119.7(6) 1_555 1_555 n
C4 C5 C6 119.9(5) 1_555 1_555 n
C1 C6 C5 120.3(5) 1_555 1_555 n
C1 C6 C7 119.7(6) 1_555 1_555 n
C5 C6 C7 120.1(4) 1_555 1_555 n
C3 P1 O1 110.0(4) 1_555 1_555 n
C3 P1 O2 109.0(6) 1_555 1_555 n
C3 P1 O3 108.3(4) 1_555 1_555 n
O1 P1 O2 109.2(4) 1_555 1_555 n
O1 P1 O3 110.5(4) 1_555 1_555 n
O2 P1 O3 109.9(4) 1_555 1_555 n
P1 O1 Zr2 152.4(5) 1_555 10_665 n
C6 C7 C8 119.7(6) 1_555 1_555 n
C6 C7 C8 119.3(8) 1_555 2_765 n
C8 C7 C8 120.5(11) 1_555 2_765 n
C7 C8 C7 119.4(10) 1_555 3_675 n
P1 O3 Zr1 159.6(5) 1_555 1_555 n
O3 Zr1 O3 88.94(29) 1_555 2_655 n
O3 Zr1 O3 88.94(29) 1_555 3_665 n
O3 Zr1 O3 90.95(33) 1_555 10_665 n
O3 Zr1 O3 180.0000(7) 1_555 11_555 n
O3 Zr1 O3 91.17(33) 1_555 12_655 n
O3 Zr1 O3 88.94(29) 2_655 3_665 n
O3 Zr1 O3 91.17(33) 2_655 10_665 n
O3 Zr1 O3 90.95(33) 2_655 11_555 n
O3 Zr1 O3 180.0000(7) 2_655 12_655 n
O3 Zr1 O3 180.0000(7) 3_665 10_665 n
O3 Zr1 O3 91.17(33) 3_665 11_555 n
O3 Zr1 O3 90.95(33) 3_665 12_655 n
O3 Zr1 O3 88.94(29) 10_665 11_555 n
O3 Zr1 O3 88.94(29) 10_665 12_655 n
O3 Zr1 O3 88.94(29) 11_555 12_655 n
C10 C9 C14 119.4(6) 1_555 1_555 n
C9 C10 C11 119.0(6) 1_555 1_555 n
C10 C11 C12 118.9(5) 1_555 1_555 n
C10 C11 P2 120.1(5) 1_555 1_555 n
C12 C11 P2 120.5(5) 1_555 1_555 n
C11 C12 C13 119.4(6) 1_555 1_555 n
C12 C13 C14 119.6(6) 1_555 1_555 n
C9 C14 C13 119.6(5) 1_555 1_555 n
C9 C14 C15 120.2(6) 1_555 1_555 n
C13 C14 C15 120.2(6) 1_555 1_555 n
C11 P2 O4 109.1(4) 1_555 1_555 n
C11 P2 O5 109.4(4) 1_555 1_555 n
C11 P2 O6 110.2(4) 1_555 1_555 n
O4 P2 O5 109.3(5) 1_555 1_555 n
O4 P2 O6 109.9(5) 1_555 1_555 n
O5 P2 O6 109.0(4) 1_555 1_555 n
C14 C15 C16 120.0(10) 1_555 1_555 n
C14 C15 C16 106.8(28) 1_555 3_555 n
C16 C15 C16 120.6(35) 1_555 3_555 n
C15 C16 C15 109.0(24) 1_555 2_555 n
P2 O6 Zr2 148.7(6) 1_555 1_555 n
O1 Zr2 O1 88.2(5) 10_665 11_555 n
O1 Zr2 O1 88.2(5) 10_665 12_655 n
O1 Zr2 O6 90.05(26) 10_665 1_555 n
O1 Zr2 O6 178.2(5) 10_665 2_655 n
O1 Zr2 O6 91.26(25) 10_665 3_665 n
O1 Zr2 O1 88.2(5) 11_555 12_655 n
O1 Zr2 O6 91.26(25) 11_555 1_555 n
O1 Zr2 O6 90.05(26) 11_555 2_655 n
O1 Zr2 O6 178.2(5) 11_555 3_665 n
O1 Zr2 O6 178.2(5) 12_655 1_555 n
O1 Zr2 O6 91.26(25) 12_655 2_655 n
O1 Zr2 O6 90.05(26) 12_655 3_665 n
O6 Zr2 O6 90.5(5) 1_555 2_655 n
O6 Zr2 O6 90.5(5) 1_555 3_665 n
O6 Zr2 O6 90.5(5) 2_655 3_665 n

loop_
_geom_bond_atom_site_label_1
_geom_bond_atom_site_label_2
_geom_bond_distance
_geom_bond_site_symmetry_2
_geom_bond_publ_flag
C1 C2 1.382(9) 1_555 n
C1 C6 1.369(9) 1_555 n
C2 C1 1.382(9) 1_555 n
C2 C3 1.383(9) 1_555 n
C3 C2 1.383(9) 1_555 n
C3 C4 1.386(9) 1_555 n
C3 P1 1.815(9) 1_555 n
C3 O2 2.710(15) 1_555 n
C3 O3 2.704(11) 1_555 n
C4 C3 1.386(9) 1_555 n
C4 C5 1.387(9) 1_555 n
C5 C4 1.387(9) 1_555 n
C5 C6 1.382(9) 1_555 n
C6 C1 1.369(9) 1_555 n
C6 C5 1.382(9) 1_555 n
C6 C7 1.477(9) 1_555 n
P1 C3 1.815(9) 1_555 n
P1 O1 1.544(8) 1_555 n
P1 O2 1.506(10) 1_555 n
P1 O3 1.513(7) 1_555 n
O1 P1 1.544(8) 1_555 n
O1 O1 2.870(13) 2_655 n
O1 O1 2.870(13) 3_665 n
O1 O2 2.486(11) 1_555 n
O1 O3 2.511(10) 1_555 n
O1 O4 3.185(19) 11_555 n
O1 O6 2.899(7) 10_665 n
O1 O6 2.930(7) 11_555 n
O1 Zr2 2.063(7) 10_665 n
O2 C3 2.710(15) 1_555 n
O2 P1 1.506(10) 1_555 n
O2 O1 2.486(11) 1_555 n
O2 O3 2.471(11) 1_555 n
O2 O4 2.723(21) 11_555 n
C7 C6 1.477(9) 1_555 n
C7 C8 1.380(9) 1_555 n
C7 C8 1.460(19) 2_765 n
C8 C7 1.380(9) 1_555 n
C8 C7 1.460(19) 3_675 n
O3 C3 2.704(11) 1_555 n
O3 P1 1.513(7) 1_555 n
O3 O1 2.511(10) 1_555 n
O3 O2 2.471(11) 1_555 n
O3 O3 2.850(12) 2_655 n
O3 O3 2.850(12) 3_665 n
O3 O3 2.900(8) 10_665 n
O3 O3 2.906(8) 12_655 n
O3 Zr1 2.034(5) 1_555 n
Zr1 O3 2.034(5) 1_555 n
Zr1 O3 2.034(5) 2_655 n
Zr1 O3 2.034(5) 3_665 n
Zr1 O3 2.034(5) 10_665 n
Zr1 O3 2.034(5) 11_555 n
Zr1 O3 2.034(5) 12_655 n
C9 C10 1.390(10) 1_555 n
C9 C14 1.391(10) 1_555 n
C10 C9 1.390(10) 1_555 n
C10 C11 1.382(10) 1_555 n
C11 C10 1.382(10) 1_555 n
C11 C12 1.400(10) 1_555 n
C11 P2 1.832(9) 1_555 n
C12 C11 1.400(10) 1_555 n
C12 C13 1.413(9) 1_555 n
C13 C12 1.413(9) 1_555 n
C13 C14 1.390(10) 1_555 n
C14 C9 1.391(10) 1_555 n
C14 C13 1.390(10) 1_555 n
C14 C15 1.502(10) 1_555 n
P2 C11 1.832(9) 1_555 n
P2 O4 1.499(11) 1_555 n
P2 O5 1.522(11) 1_555 n
P2 O6 1.521(8) 1_555 n
O4 O1 3.185(19) 11_555 n
O4 O2 2.723(21) 11_555 n
O4 P2 1.499(11) 1_555 n
O4 O5 2.463(14) 1_555 n
O4 O5 2.502(19) 7_656 n
O4 O6 2.473(12) 1_555 n
O5 P2 1.522(11) 1_555 n
O5 O4 2.463(14) 1_555 n
O5 O4 2.502(19) 7_656 n
O5 O5 3.07(4) 7_656 n
O5 O6 2.477(12) 1_555 n
C15 C14 1.502(10) 1_555 n
C15 C16 1.51(6) 1_555 n
C15 C16 1.52(5) 3_555 n
C16 C15 1.51(6) 1_555 n
C16 C15 1.52(5) 2_555 n
O6 O1 2.899(7) 10_665 n
O6 O1 2.930(7) 11_555 n
O6 P2 1.521(8) 1_555 n
O6 O4 2.473(12) 1_555 n
O6 O5 2.477(12) 1_555 n
O6 O6 2.892(12) 2_655 n
O6 O6 2.892(12) 3_665 n
O6 Zr2 2.036(7) 1_555 n
Zr2 O1 2.063(7) 10_665 n
Zr2 O1 2.063(7) 11_555 n
Zr2 O1 2.063(7) 12_655 n
Zr2 O6 2.036(7) 1_555 n
Zr2 O6 2.036(7) 2_655 n
Zr2 O6 2.036(7) 3_665 n
